data_7124151
loop_
_publ_author_name
'Ikeya, Minako'
'Katada, Genki'
'Ito, Suguru'

_publ_section_title
;
 Tunable mechanochromic luminescence of 2-alkyl-4-(pyren-1-yl)thiophenes:
 Controlling the self-recovering properties and the range of chromism
;
_journal_name_full 'Chemical Communications'
_journal_paper_doi 10.1039/C9CC06406K
_journal_year 2019
_chemical_absolute_configuration 'CHOOSE rm ad rmad syn or unk'
_chemical_formula_moiety 'C23 H18 S'
_chemical_formula_sum 'C23 H18 S'
_chemical_formula_weight 326.46
_chemical_melting_point 341.1(10)
_chemical_name_systematic 2-Propyl-4-(pyren-1-yl)thiophene
_space_group_crystal_system orthorhombic
_space_group_IT_number 19
_space_group_name_Hall 'P 2ac 2ab'
_space_group_name_H-M_alt 'P 21 21 21'
_symmetry_space_group_name_Hall 'P 2ac 2ab'
_symmetry_space_group_name_H-M 'P 21 21 21'
_atom_sites_solution_hydrogens geom
_atom_sites_solution_primary direct
_atom_sites_solution_secondary difmap
_audit_update_record
;
2019-08-15 deposited with the CCDC.    2019-09-12 downloaded from the CCDC.
;
_cell_angle_alpha 90.0000
_cell_angle_beta 90.0000
_cell_angle_gamma 90.0000
_cell_formula_units_Z 4
_cell_length_a 7.65747(11)
_cell_length_b 14.0292(2)
_cell_length_c 15.4998(2)
_cell_measurement_reflns_used 5178
_cell_measurement_temperature 223
_cell_measurement_theta_max 72.73
_cell_measurement_theta_min 4.25
_cell_volume 1665.12(4)
_computing_cell_refinement 'CrysAlisPro 1.171.39.46e (Rigaku OD, 2018)'
_computing_data_collection 'CrysAlisPro 1.171.39.46e (Rigaku OD, 2018)'
_computing_data_reduction 'CrysAlisPro 1.171.39.46e (Rigaku OD, 2018)'
_computing_molecular_graphics 'CrystalStructure 4.2.5'
_computing_publication_material 'CrystalStructure 4.2.5 (Rigaku, 2017)'
_computing_structure_refinement 'SHELXL Version 2014/7 (Sheldrick, 2008)'
_computing_structure_solution 'SIR2011 (Burla, et al., 2012)'
_diffrn_ambient_temperature 223
_diffrn_detector_area_resol_mean 5.811
_diffrn_measured_fraction_theta_full 0.999
_diffrn_measured_fraction_theta_max 0.999
_diffrn_measurement_device_type 'Rigaku XtaLAB P200'
_diffrn_measurement_method \w
_diffrn_radiation_type 'Cu K\a'
_diffrn_radiation_wavelength 1.54184
_diffrn_reflns_av_R_equivalents 0.0302
_diffrn_reflns_Laue_measured_fraction_full 0.999
_diffrn_reflns_Laue_measured_fraction_max 0.999
_diffrn_reflns_limit_h_max 7
_diffrn_reflns_limit_h_min -9
_diffrn_reflns_limit_k_max 16
_diffrn_reflns_limit_k_min -16
_diffrn_reflns_limit_l_max 10
_diffrn_reflns_limit_l_min -18
_diffrn_reflns_number 7128
_diffrn_reflns_point_group_measured_fraction_full 0.973
_diffrn_reflns_point_group_measured_fraction_max 0.971
_diffrn_reflns_theta_full 67.684
_diffrn_reflns_theta_max 68.230
_diffrn_reflns_theta_min 4.251
_diffrn_standards_number 0
_exptl_absorpt_coefficient_mu 1.693
_exptl_absorpt_correction_T_max 0.805
_exptl_absorpt_correction_T_min 0.638
_exptl_absorpt_correction_type multi-scan
_exptl_absorpt_process_details
;
CrysAlisPro 1.171.39.46e (Rigaku Oxford Diffraction, 2018)
Empirical absorption correction using spherical harmonics,
 implemented in SCALE3 ABSPACK scaling algorithm.
;
_exptl_crystal_colour colourless
_exptl_crystal_density_diffrn 1.302
_exptl_crystal_density_method 'not measured'
_exptl_crystal_description block
_exptl_crystal_F_000 688.00
_exptl_crystal_preparation Luminescent
_exptl_crystal_recrystallization_method 'Re-crystallisation from solvent: acetonitrile'
_exptl_crystal_size_max 0.221
_exptl_crystal_size_mid 0.178
_exptl_crystal_size_min 0.128
_refine_diff_density_max 0.21
_refine_diff_density_min -0.22
_refine_ls_abs_structure_details
;
 Flack x determined using 1069 quotients [(I+)-(I-)]/[(I+)+(I-)]
 (Parsons, Flack and Wagner, Acta Cryst. B69 (2013) 249-259).
;
_refine_ls_abs_structure_Flack -0.011(14)
_refine_ls_extinction_method none
_refine_ls_goodness_of_fit_ref 1.074
_refine_ls_hydrogen_treatment constr
_refine_ls_number_parameters 217
_refine_ls_number_reflns 2959
_refine_ls_number_restraints 0
_refine_ls_R_factor_all 0.0369
_refine_ls_R_factor_gt 0.0351
_refine_ls_shift/su_max 0.000
_refine_ls_structure_factor_coef Fsqd
_refine_ls_weighting_details 'w = 1/[\s^2^(Fo^2^)+(0.0481P)^2^+0.1412P] where P=(Fo^2^+2Fc^2^)/3'
_refine_ls_weighting_scheme calc
_refine_ls_wR_factor_gt 0.0910
_refine_ls_wR_factor_ref 0.0926
_reflns_Friedel_coverage 0.677
_reflns_Friedel_fraction_full 0.937
_reflns_Friedel_fraction_max 0.932
_reflns_number_gt 2793
_reflns_number_total 2959
_reflns_threshold_expression F^2^>2.0\s(F^2^)
_cod_data_source_file c9cc06406k3.cif
_cod_data_source_block mina245_1
_cod_depositor_comments
;
The following automatic conversions were performed:

'_chemical_melting_point' value '340.15-342.15' was changed to
'341.1(10)' - the average value was taken and precision was
estimated.

Automatic conversion script
Id: cif_fix_values 4973 2017-02-22 13:04:09Z antanas 
;
_cod_database_code 7124151

loop_
_space_group_symop_id
_space_group_symop_operation_xyz
1 +X,+Y,+Z
2 1/2-X,-Y,1/2+Z
3 1/2+X,1/2-Y,-Z
4 -X,1/2+Y,1/2-Z

loop_
_atom_site_label
_atom_site_type_symbol
_atom_site_fract_x
_atom_site_fract_y
_atom_site_fract_z
_atom_site_U_iso_or_equiv
_atom_site_adp_type
_atom_site_occupancy
_atom_site_site_symmetry_order
_atom_site_calc_flag
_atom_site_refinement_flags_posn
_atom_site_refinement_flags_adp
S1 S 0.76411(9) 0.87120(4) 0.57464(5) 0.03519(19) Uani 1 1 d . .
C1 C 0.9189(3) 0.81966(19) 0.64056(17) 0.0303(6) Uani 1 1 d . .
C2 C 0.8781(3) 0.72654(18) 0.65681(16) 0.0278(6) Uani 1 1 d . .
H2 H 0.9478 0.6862 0.6909 0.033 Uiso 1 1 calc R U
C3 C 0.7190(3) 0.69652(17) 0.61695(16) 0.0270(5) Uani 1 1 d . .
C4 C 0.6438(3) 0.76803(17) 0.57038(18) 0.0322(6) Uani 1 1 d . .
H4 H 0.5386 0.7616 0.5396 0.039 Uiso 1 1 calc R U
C5 C 0.6361(3) 0.60175(17) 0.62817(16) 0.0266(6) Uani 1 1 d . .
C6 C 0.4606(3) 0.59890(19) 0.65392(18) 0.0310(6) Uani 1 1 d . .
H6 H 0.3991 0.6563 0.6611 0.037 Uiso 1 1 calc R U
C7 C 0.3763(3) 0.51358(19) 0.66894(17) 0.0320(6) Uani 1 1 d . .
H7 H 0.2589 0.5140 0.6866 0.038 Uiso 1 1 calc R U
C8 C 0.4625(3) 0.4267(2) 0.65832(16) 0.0291(6) Uani 1 1 d . .
C9 C 0.3805(4) 0.33710(19) 0.67720(18) 0.0336(6) Uani 1 1 d . .
H9 H 0.2645 0.3364 0.6971 0.040 Uiso 1 1 calc R U
C10 C 0.4656(4) 0.2544(2) 0.66709(17) 0.0343(6) Uani 1 1 d . .
H10 H 0.4081 0.1971 0.6804 0.041 Uiso 1 1 calc R U
C11 C 0.6423(4) 0.25117(19) 0.63649(17) 0.0306(6) Uani 1 1 d . .
C12 C 0.7328(4) 0.16550(19) 0.62498(18) 0.0368(6) Uani 1 1 d . .
H12 H 0.6780 0.1074 0.6384 0.044 Uiso 1 1 calc R U
C13 C 0.9027(4) 0.16555(19) 0.59398(19) 0.0385(7) Uani 1 1 d . .
H13 H 0.9609 0.1073 0.5855 0.046 Uiso 1 1 calc R U
C14 C 0.9878(4) 0.25025(18) 0.57535(17) 0.0336(6) Uani 1 1 d . .
H14 H 1.1031 0.2488 0.5546 0.040 Uiso 1 1 calc R U
C15 C 0.9036(3) 0.33805(18) 0.58722(16) 0.0276(5) Uani 1 1 d . .
C16 C 0.9872(3) 0.42753(18) 0.57043(17) 0.0282(5) Uani 1 1 d . .
H16 H 1.1025 0.4280 0.5496 0.034 Uiso 1 1 calc R U
C17 C 0.9042(3) 0.51113(17) 0.58391(16) 0.0271(5) Uani 1 1 d . .
H17 H 0.9640 0.5684 0.5730 0.033 Uiso 1 1 calc R U
C18 C 0.7263(3) 0.51528(17) 0.61461(15) 0.0247(5) Uani 1 1 d . .
C19 C 0.6394(3) 0.42704(18) 0.62980(15) 0.0253(5) Uani 1 1 d . .
C20 C 0.7282(3) 0.33858(18) 0.61737(15) 0.0264(5) Uani 1 1 d . .
C21 C 1.0687(4) 0.8767(2) 0.67522(17) 0.0344(6) Uani 1 1 d . .
H21A H 1.1437 0.8346 0.7094 0.041 Uiso 1 1 calc R U
H21B H 1.0227 0.9258 0.7140 0.041 Uiso 1 1 calc R U
C22 C 1.1796(3) 0.92479(19) 0.60656(17) 0.0318(6) Uani 1 1 d . .
H22A H 1.2406 0.8758 0.5730 0.038 Uiso 1 1 calc R U
H22B H 1.1032 0.9600 0.5671 0.038 Uiso 1 1 calc R U
C23 C 1.3126(4) 0.9927(2) 0.6445(2) 0.0479(8) Uani 1 1 d . .
H23A H 1.3799 1.0215 0.5983 0.058 Uiso 1 1 calc R U
H23B H 1.2529 1.0422 0.6767 0.058 Uiso 1 1 calc R U
H23C H 1.3902 0.9580 0.6827 0.058 Uiso 1 1 calc R U

loop_
_atom_site_aniso_label
_atom_site_aniso_U_11
_atom_site_aniso_U_22
_atom_site_aniso_U_33
_atom_site_aniso_U_23
_atom_site_aniso_U_13
_atom_site_aniso_U_12
S1 0.0422(3) 0.0229(3) 0.0405(4) 0.0020(3) -0.0049(3) -0.0025(3)
C1 0.0342(13) 0.0291(13) 0.0278(13) -0.0006(11) 0.0035(12) -0.0037(12)
C2 0.0308(13) 0.0251(12) 0.0276(13) -0.0008(10) 0.0016(11) -0.0020(11)
C3 0.0299(13) 0.0242(12) 0.0268(12) -0.0031(10) 0.0005(11) -0.0010(11)
C4 0.0319(12) 0.0267(12) 0.0380(15) -0.0016(12) -0.0040(13) -0.0010(11)
C5 0.0302(12) 0.0244(13) 0.0252(13) -0.0005(10) -0.0034(11) -0.0040(10)
C6 0.0293(12) 0.0323(14) 0.0315(14) -0.0031(11) -0.0018(11) 0.0017(11)
C7 0.0256(12) 0.0367(14) 0.0337(14) -0.0026(12) 0.0000(11) -0.0039(12)
C8 0.0298(12) 0.0317(13) 0.0257(13) -0.0003(11) -0.0022(10) -0.0063(12)
C9 0.0326(13) 0.0361(14) 0.0321(14) 0.0024(12) -0.0014(12) -0.0108(13)
C10 0.0394(15) 0.0306(14) 0.0329(14) 0.0052(12) -0.0053(12) -0.0140(13)
C11 0.0378(14) 0.0278(13) 0.0262(13) 0.0005(11) -0.0076(11) -0.0062(12)
C12 0.0489(16) 0.0252(12) 0.0364(15) 0.0019(11) -0.0100(14) -0.0056(13)
C13 0.0497(16) 0.0256(13) 0.0403(17) -0.0046(12) -0.0099(14) 0.0043(13)
C14 0.0384(14) 0.0302(13) 0.0320(13) -0.0038(13) -0.0037(13) 0.0051(12)
C15 0.0339(12) 0.0262(11) 0.0226(13) -0.0019(10) -0.0051(11) -0.0012(11)
C16 0.0274(11) 0.0312(13) 0.0260(12) -0.0004(12) 0.0001(11) -0.0013(11)
C17 0.0288(12) 0.0262(12) 0.0263(12) 0.0008(11) 0.0013(11) -0.0058(10)
C18 0.0269(12) 0.0250(12) 0.0221(11) -0.0005(10) -0.0019(10) -0.0010(11)
C19 0.0294(12) 0.0248(12) 0.0216(12) 0.0004(10) -0.0023(10) -0.0047(11)
C20 0.0322(13) 0.0253(11) 0.0217(12) -0.0005(10) -0.0042(11) -0.0032(11)
C21 0.0426(14) 0.0319(13) 0.0286(13) -0.0003(12) 0.0001(12) -0.0123(14)
C22 0.0362(13) 0.0290(12) 0.0301(13) -0.0024(11) 0.0027(11) -0.0062(12)
C23 0.0569(19) 0.0554(19) 0.0314(14) -0.0015(14) 0.0041(14) -0.0289(17)

loop_
_atom_type_symbol
_atom_type_description
_atom_type_scat_dispersion_real
_atom_type_scat_dispersion_imag
_atom_type_scat_source
C C 0.0181 0.0091
;
International Tables for Crystallography
(Vol. C, Tables 4.2.6.8 and 6.1.1.4)
;
H H 0.0000 0.0000
;
International Tables for Crystallography
(Vol. C, Table 6.1.1.4)
;
S S 0.3331 0.5567
;
International Tables for Crystallography
(Vol. C, Tables 4.2.6.8 and 6.1.1.4)
;

loop_
_geom_angle_atom_site_label_1
_geom_angle_atom_site_label_2
_geom_angle_atom_site_label_3
_geom_angle
C4 S1 C1 92.20(12)
C2 C1 C21 128.3(3)
C2 C1 S1 110.7(2)
C21 C1 S1 121.0(2)
C1 C2 C3 113.4(2)
C1 C2 H2 123.3
C3 C2 H2 123.3
C4 C3 C2 111.8(2)
C4 C3 C5 122.7(2)
C2 C3 C5 125.3(2)
C3 C4 S1 111.9(2)
C3 C4 H4 124.0
S1 C4 H4 124.0
C6 C5 C18 119.1(2)
C6 C5 C3 118.0(2)
C18 C5 C3 122.9(2)
C7 C6 C5 121.4(2)
C7 C6 H6 119.3
C5 C6 H6 119.3
C6 C7 C8 121.1(2)
C6 C7 H7 119.4
C8 C7 H7 119.4
C7 C8 C19 118.9(2)
C7 C8 C9 122.3(2)
C19 C8 C9 118.8(2)
C10 C9 C8 121.4(2)
C10 C9 H9 119.3
C8 C9 H9 119.3
C9 C10 C11 121.7(2)
C9 C10 H10 119.2
C11 C10 H10 119.2
C12 C11 C20 119.0(3)
C12 C11 C10 122.5(3)
C20 C11 C10 118.5(3)
C13 C12 C11 120.6(3)
C13 C12 H12 119.7
C11 C12 H12 119.7
C14 C13 C12 120.9(3)
C14 C13 H13 119.5
C12 C13 H13 119.5
C13 C14 C15 120.6(3)
C13 C14 H14 119.7
C15 C14 H14 119.7
C14 C15 C20 118.8(2)
C14 C15 C16 122.7(2)
C20 C15 C16 118.5(2)
C17 C16 C15 121.5(2)
C17 C16 H16 119.3
C15 C16 H16 119.3
C16 C17 C18 122.0(2)
C16 C17 H17 119.0
C18 C17 H17 119.0
C5 C18 C19 119.6(2)
C5 C18 C17 123.0(2)
C19 C18 C17 117.4(2)
C8 C19 C18 119.9(2)
C8 C19 C20 119.4(2)
C18 C19 C20 120.7(2)
C15 C20 C11 120.0(2)
C15 C20 C19 119.9(2)
C11 C20 C19 120.1(2)
C1 C21 C22 114.5(2)
C1 C21 H21A 108.6
C22 C21 H21A 108.6
C1 C21 H21B 108.6
C22 C21 H21B 108.6
H21A C21 H21B 107.6
C23 C22 C21 112.6(2)
C23 C22 H22A 109.1
C21 C22 H22A 109.1
C23 C22 H22B 109.1
C21 C22 H22B 109.1
H22A C22 H22B 107.8
C22 C23 H23A 109.5
C22 C23 H23B 109.5
H23A C23 H23B 109.5
C22 C23 H23C 109.5
H23A C23 H23C 109.5
H23B C23 H23C 109.5

loop_
_geom_bond_atom_site_label_1
_geom_bond_atom_site_label_2
_geom_bond_distance
S1 C4 1.717(3)
S1 C1 1.724(3)
C1 C2 1.367(3)
C1 C21 1.499(4)
C2 C3 1.430(3)
C2 H2 0.9400
C3 C4 1.364(3)
C3 C5 1.483(3)
C4 H4 0.9400
C5 C6 1.402(4)
C5 C18 1.412(3)
C6 C7 1.380(4)
C6 H6 0.9400
C7 C8 1.396(4)
C7 H7 0.9400
C8 C19 1.425(3)
C8 C9 1.435(3)
C9 C10 1.340(4)
C9 H9 0.9400
C10 C11 1.434(4)
C10 H10 0.9400
C11 C12 1.399(4)
C11 C20 1.423(3)
C12 C13 1.387(4)
C12 H12 0.9400
C13 C14 1.386(4)
C13 H13 0.9400
C14 C15 1.402(3)
C14 H14 0.9400
C15 C20 1.423(4)
C15 C16 1.433(3)
C16 C17 1.350(3)
C16 H16 0.9400
C17 C18 1.444(3)
C17 H17 0.9400
C18 C19 1.425(3)
C19 C20 1.428(3)
C21 C22 1.519(4)
C21 H21A 0.9800
C21 H21B 0.9800
C22 C23 1.513(4)
C22 H22A 0.9800
C22 H22B 0.9800
C23 H23A 0.9700
C23 H23B 0.9700
C23 H23C 0.9700

loop_
_geom_torsion_atom_site_label_1
_geom_torsion_atom_site_label_2
_geom_torsion_atom_site_label_3
_geom_torsion_atom_site_label_4
_geom_torsion
C4 S1 C1 C2 0.8(2)
C4 S1 C1 C21 -176.7(2)
C21 C1 C2 C3 176.3(2)
S1 C1 C2 C3 -0.9(3)
C1 C2 C3 C4 0.7(3)
C1 C2 C3 C5 -175.5(2)
C2 C3 C4 S1 -0.1(3)
C5 C3 C4 S1 176.3(2)
C1 S1 C4 C3 -0.4(2)
C4 C3 C5 C6 -49.1(4)
C2 C3 C5 C6 126.7(3)
C4 C3 C5 C18 131.3(3)
C2 C3 C5 C18 -52.9(4)
C18 C5 C6 C7 2.1(4)
C3 C5 C6 C7 -177.5(2)
C5 C6 C7 C8 -0.6(4)
C6 C7 C8 C19 -1.2(4)
C6 C7 C8 C9 177.1(3)
C7 C8 C9 C10 -179.6(3)
C19 C8 C9 C10 -1.2(4)
C8 C9 C10 C11 -0.4(4)
C9 C10 C11 C12 -179.5(3)
C9 C10 C11 C20 0.6(4)
C20 C11 C12 C13 -1.1(4)
C10 C11 C12 C13 179.0(2)
C11 C12 C13 C14 1.3(4)
C12 C13 C14 C15 -0.2(4)
C13 C14 C15 C20 -1.0(4)
C13 C14 C15 C16 178.8(3)
C14 C15 C16 C17 -178.8(3)
C20 C15 C16 C17 1.1(4)
C15 C16 C17 C18 -1.0(4)
C6 C5 C18 C19 -1.9(4)
C3 C5 C18 C19 177.7(2)
C6 C5 C18 C17 176.8(2)
C3 C5 C18 C17 -3.6(4)
C16 C17 C18 C5 -179.2(2)
C16 C17 C18 C19 -0.5(4)
C7 C8 C19 C18 1.4(4)
C9 C8 C19 C18 -177.0(2)
C7 C8 C19 C20 -179.0(2)
C9 C8 C19 C20 2.5(4)
C5 C18 C19 C8 0.1(4)
C17 C18 C19 C8 -178.6(2)
C5 C18 C19 C20 -179.4(2)
C17 C18 C19 C20 1.8(3)
C14 C15 C20 C11 1.2(4)
C16 C15 C20 C11 -178.6(2)
C14 C15 C20 C19 -179.9(2)
C16 C15 C20 C19 0.3(4)
C12 C11 C20 C15 -0.1(4)
C10 C11 C20 C15 179.7(2)
C12 C11 C20 C19 -179.1(2)
C10 C11 C20 C19 0.8(4)
C8 C19 C20 C15 178.7(2)
C18 C19 C20 C15 -1.8(4)
C8 C19 C20 C11 -2.3(4)
C18 C19 C20 C11 177.2(2)
C2 C1 C21 C22 126.5(3)
S1 C1 C21 C22 -56.6(3)
C1 C21 C22 C23 171.7(2)
